data_1572152
loop_
_publ_author_name
'Hu, Xueqing'
'Zhao, Yunxu'
'He, Tong'
'Niu, Caoyue'
'Liu, Feipeng'
'Jia, Wei'
'Mu, Yi'
'Li, Xingwei'
'Rong, Zi-Qiang'

_publ_section_title
;
 Access to distal biaxial atropisomers by iridium catalyzed asymmetric C-H
 alkylation.
;
_journal_issue 33
_journal_name_full 'Chemical science'
_journal_page_first 13541
_journal_page_last 13549
_journal_paper_doi 10.1039/d4sc01837k
_journal_volume 15
_journal_year 2024
_chemical_formula_moiety 'C38 H33 Br N2 O2'
_chemical_formula_sum 'C38 H33 Br N2 O2'
_chemical_formula_weight 629.57
_space_group_crystal_system triclinic
_space_group_IT_number 2
_space_group_name_Hall '-P 1'
_space_group_name_H-M_alt 'P -1'
_atom_sites_solution_hydrogens geom
_atom_sites_solution_primary dual
_audit_creation_date 2023-04-30
_audit_creation_method
;
Olex2 1.5
(compiled 2022.04.07 svn.rca3783a0 for OlexSys, GUI svn.r6498)
;
_audit_update_record
;
2023-07-01 deposited with the CCDC.	2024-07-22 downloaded from the CCDC.
;
_cell_angle_alpha 99.0400(10)
_cell_angle_beta 90.0390(10)
_cell_angle_gamma 111.104(2)
_cell_formula_units_Z 4
_cell_length_a 12.7215(5)
_cell_length_b 15.7043(6)
_cell_length_c 16.4829(6)
_cell_measurement_reflns_used 7194
_cell_measurement_temperature 193.00
_cell_measurement_theta_max 27.15
_cell_measurement_theta_min 2.25
_cell_volume 3028.1(2)
_computing_cell_refinement 'SAINT V8.40B (Bruker, 2019)'
_computing_data_collection 'APEX4 V2022.10-1 (Bruker, 2022)'
_computing_data_reduction 'SAINT V8.40B (Bruker, 2019)'
_computing_molecular_graphics 'Olex2 1.5 (Dolomanov et al., 2009)'
_computing_publication_material 'Olex2 1.5 (Dolomanov et al., 2009)'
_computing_structure_refinement 'SHELXL 2019/3 (Sheldrick, 2015)'
_computing_structure_solution 'SHELXT 2018/2 (Sheldrick, 2018)'
_diffrn_ambient_temperature 193.00
_diffrn_detector CPAD
_diffrn_detector_area_resol_mean 7.41
_diffrn_detector_type 'Bruker PHOTON 100'
_diffrn_measured_fraction_theta_full 0.997
_diffrn_measured_fraction_theta_max 0.992
_diffrn_measurement_device 'four-circle diffractometer'
_diffrn_measurement_device_type 'Bruker D8 VENTURE TXS PHOTON 100'
_diffrn_measurement_method '\w and \f shutterless scans'
_diffrn_measurement_specimen_support 'nylon loop'
_diffrn_radiation_monochromator 'Helios Multi-layer Optic'
_diffrn_radiation_probe x-ray
_diffrn_radiation_type MoK\a
_diffrn_radiation_wavelength 0.71073
_diffrn_reflns_av_R_equivalents 0.0591
_diffrn_reflns_av_unetI/netI 0.0918
_diffrn_reflns_Laue_measured_fraction_full 0.997
_diffrn_reflns_Laue_measured_fraction_max 0.992
_diffrn_reflns_limit_h_max 16
_diffrn_reflns_limit_h_min -14
_diffrn_reflns_limit_k_max 20
_diffrn_reflns_limit_k_min -20
_diffrn_reflns_limit_l_max 21
_diffrn_reflns_limit_l_min -20
_diffrn_reflns_number 28882
_diffrn_reflns_point_group_measured_fraction_full 0.997
_diffrn_reflns_point_group_measured_fraction_max 0.992
_diffrn_reflns_theta_full 25.242
_diffrn_reflns_theta_max 27.536
_diffrn_reflns_theta_min 1.782
_diffrn_source TXS
_diffrn_source_current 40.0
_diffrn_source_power 1.8
_diffrn_source_type 'Rotaing Anode'
_diffrn_source_voltage 45.0
_diffrn_standards_number 0
_exptl_absorpt_coefficient_mu 1.395
_exptl_absorpt_correction_T_max 0.7456
_exptl_absorpt_correction_T_min 0.6430
_exptl_absorpt_correction_type multi-scan
_exptl_absorpt_process_details
;
SADABS-2016/2 (Bruker,2016/2) was used for absorption correction.
wR2(int) was 0.1159 before and 0.0642 after correction.
The Ratio of minimum to maximum transmission is 0.8624.
The \l/2 correction factor is Not present.
;
_exptl_crystal_density_diffrn 1.381
_exptl_crystal_description block
_exptl_crystal_F_000 1304
_exptl_crystal_size_max 0.13
_exptl_crystal_size_mid 0.12
_exptl_crystal_size_min 0.1
_refine_diff_density_max 0.587
_refine_diff_density_min -0.732
_refine_diff_density_rms 0.068
_refine_ls_extinction_method none
_refine_ls_goodness_of_fit_ref 0.995
_refine_ls_hydrogen_treatment constr
_refine_ls_matrix_type full
_refine_ls_number_parameters 816
_refine_ls_number_reflns 13858
_refine_ls_number_restraints 88
_refine_ls_restrained_S_all 1.005
_refine_ls_R_factor_all 0.1090
_refine_ls_R_factor_gt 0.0574
_refine_ls_shift/su_max 0.002
_refine_ls_shift/su_mean 0.000
_refine_ls_structure_factor_coef Fsqd
_refine_ls_weighting_details 'w=1/[\s^2^(Fo^2^)+(0.0463P)^2^+2.0765P] where P=(Fo^2^+2Fc^2^)/3'
_refine_ls_weighting_scheme calc
_refine_ls_wR_factor_gt 0.1179
_refine_ls_wR_factor_ref 0.1440
_reflns_Friedel_coverage 0.000
_reflns_number_gt 8698
_reflns_number_total 13858
_reflns_threshold_expression 'I > 2\s(I)'
_cod_data_source_file d4sc01837k2.cif
_cod_data_source_block a
_cod_depositor_comments
;
The following automatic conversions were performed:

data item '_diffrn_radiation_probe' value 'X-ray' was changed to
'x-ray' in accordance with the
/home/data/users/saulius/crontab/automatic-downloads/rss-feeds/RSC/lib/dictionaries/cif_core.dic
dictionary named 'cif_core.dic' version 2.4.2 last updated on
2011-04-26.

Automatic conversion script
Id: cif_fix_values 8170 2020-07-09 18:12:32Z antanas 

 Adding full bibliography for 1572152--1572155.cif.
;
_cod_database_code 1572152
_shelx_shelxl_version_number 2019/3
_shelx_space_group_comment
;
The symmetry employed for this shelxl refinement is uniquely defined
by the following loop, which should always be used as a source of
symmetry information in preference to the above space-group names.
They are only intended as comments.
;
_shelx_estimated_absorpt_t_max 0.873
_shelx_estimated_absorpt_t_min 0.839
_olex2_refinement_description
;
1. Fixed Uiso
 At 1.2 times of:
  All C(H) groups, All C(H,H) groups
 At 1.5 times of:
  All C(H,H,H) groups
2. Restrained distances
 C77-C40 \\sim C41-C40 \\sim C78-C40 \\sim C42-C40 \\sim C79-C40 \\sim C39-C40
 with sigma of 0.02
 C39-C42 \\sim C39-C41 \\sim C42-C41
 with sigma of 0.02
 C78-C79 \\sim C78-C77 \\sim C79-C77
 with sigma of 0.02
 Br1A-C22 \\sim Br1-C22
 with sigma of 0.02
3. Uiso/Uaniso restraints and constraints
C77 \\sim C39 \\sim C79 \\sim C42 \\sim C78 \\sim C41: within 2A with sigma of
0.01 and sigma for terminal atoms of 0.02 within 2A
Uanis(C39) \\sim Ueq, Uanis(C77) \\sim Ueq, Uanis(C41) \\sim Ueq, Uanis(C78)
\\sim Ueq, Uanis(C42) \\sim Ueq, Uanis(C79) \\sim Ueq: with sigma of 0.01 and
sigma for terminal atoms of 0.02
Uanis(Br1) = Uanis(Br1A)
4. Others
 Sof(C77)=Sof(H77A)=Sof(H77B)=Sof(H77C)=Sof(C79)=Sof(H79A)=Sof(H79B)=Sof(H79C)=
 Sof(C78)=Sof(H78A)=Sof(H78B)=Sof(H78C)=1-FVAR(1)
 Sof(C41)=Sof(H41A)=Sof(H41B)=Sof(H41C)=Sof(C42)=Sof(H42A)=Sof(H42B)=Sof(H42C)=
 Sof(C39)=Sof(H39A)=Sof(H39B)=Sof(H39C)=FVAR(1)
 Sof(Br1A)=1-FVAR(2)
 Sof(Br1)=FVAR(2)
5.a Ternary CH refined with riding coordinates:
 C18(H18), C12(H12), C15(H15), C57(H57), C51(H51), C17(H17), C13(H13),
 C53(H53), C50(H50), C55(H55)
5.b Secondary CH2 refined with riding coordinates:
 C19(H19A,H19B), C16(H16A,H16B), C56(H56A,H56B), C54(H54A,H54B)
5.c Aromatic/amide H refined with riding coordinates:
 C76(H76), C70(H70), C6(H6), C21(H21), C9(H9), C38(H38), C33(H33), C62(H62),
 C65(H65), C75(H75), C59(H59), C35(H35), C71(H71), C32(H32), C37(H37), C7(H7),
 C73(H73), C8(H8), C72(H72), C36(H36), C27(H27), C47(H47), C24(H24), C45(H45),
 C44(H44), C46(H46), C63(H63), C64(H64), C25(H25), C26(H26)
5.d Idealised Me refined as rotating group:
 C4(H4A,H4B,H4C), C3(H3A,H3B,H3C), C1(H1A,H1B,H1C), C41(H41A,H41B,H41C),
 C42(H42A,H42B,H42C), C39(H39A,H39B,H39C), C77(H77A,H77B,H77C), C79(H79A,H79B,
 H79C), C78(H78A,H78B,H78C)
;
_olex2_submission_special_instructions 'No special instructions were received'
_site XU

loop_
_space_group_symop_operation_xyz
'x, y, z'
'-x, -y, -z'

loop_
_atom_site_label
_atom_site_type_symbol
_atom_site_fract_x
_atom_site_fract_y
_atom_site_fract_z
_atom_site_U_iso_or_equiv
_atom_site_adp_type
_atom_site_occupancy
_atom_site_site_symmetry_order
_atom_site_calc_flag
_atom_site_refinement_flags_posn
_atom_site_refinement_flags_adp
_atom_site_refinement_flags_occupancy
_atom_site_disorder_assembly
_atom_site_disorder_group
Br2 Br 0.82887(4) 0.66534(3) -0.09821(2) 0.05185(14) Uani 1 1 d . . . . .
Br1 Br 0.66633(6) 0.35057(16) 0.50472(6) 0.0446(3) Uani 0.906(7) 1 d D . P A 1
O1 O 0.6870(2) 0.16821(16) 0.97102(14) 0.0389(6) Uani 1 1 d . . . . .
O2 O 0.8319(2) 0.48281(16) 1.04560(14) 0.0400(6) Uani 1 1 d . . . . .
O4 O 0.8276(2) 0.81442(18) 0.43421(14) 0.0454(7) Uani 1 1 d . . . . .
O3 O 0.6524(2) 0.49919(17) 0.38534(16) 0.0479(7) Uani 1 1 d . . . . .
N4 N 1.0499(3) 0.8609(2) 0.29458(16) 0.0347(7) Uani 1 1 d . . . . .
N1 N 0.7450(2) 0.32402(18) 1.02223(15) 0.0275(6) Uani 1 1 d . . . . .
N3 N 0.7542(3) 0.6558(2) 0.42400(16) 0.0326(7) Uani 1 1 d . . . . .
N2 N 0.4489(3) 0.1401(2) 0.83228(16) 0.0359(7) Uani 1 1 d . . . . .
C18 C 0.7095(3) 0.2952(2) 0.81344(17) 0.0258(7) Uani 1 1 d . . . . .
H18 H 0.655683 0.269718 0.855486 0.031 Uiso 1 1 calc R U . . .
C12 C 0.8469(3) 0.2805(2) 0.91538(18) 0.0282(7) Uani 1 1 d . . . . .
H12 H 0.904932 0.252920 0.923788 0.034 Uiso 1 1 calc R U . . .
C14 C 0.8255(3) 0.4076(2) 1.00850(18) 0.0298(7) Uani 1 1 d . . . . .
C69 C 0.9485(3) 0.9630(2) 0.28643(18) 0.0287(7) Uani 1 1 d . . . . .
C20 C 0.6485(3) 0.2569(2) 0.72917(18) 0.0268(7) Uani 1 1 d . . . . .
C67 C 0.9395(3) 0.8337(2) 0.16857(18) 0.0274(7) Uani 1 1 d . . . . .
C11 C 0.7503(3) 0.2464(2) 0.96990(18) 0.0297(8) Uani 1 1 d . . . . .
C74 C 0.9979(3) 1.0160(2) 0.36409(19) 0.0307(8) Uani 1 1 d . . . . .
C15 C 0.8863(3) 0.4232(2) 0.86192(19) 0.0321(8) Uani 1 1 d . . . . .
H15 H 0.937864 0.488429 0.861130 0.038 Uiso 1 1 calc R U . . .
C29 C 0.5611(3) 0.1719(2) 0.71541(18) 0.0278(7) Uani 1 1 d . . . . .
C66 C 0.9962(3) 0.8740(2) 0.10070(19) 0.0310(8) Uani 1 1 d . . . . .
C76 C 1.0935(3) 0.9111(3) 0.3703(2) 0.0378(9) Uani 1 1 d . . . . .
H76 H 1.141677 0.891325 0.400395 0.045 Uiso 1 1 calc R U . . .
C68 C 0.9809(3) 0.8872(2) 0.25412(18) 0.0286(7) Uani 1 1 d . . . . .
C31 C 0.5565(3) 0.0422(2) 0.79188(19) 0.0310(8) Uani 1 1 d . . . . .
C30 C 0.5206(3) 0.1164(2) 0.78343(18) 0.0290(7) Uani 1 1 d . . . . .
C57 C 0.7938(3) 0.7069(2) 0.22870(18) 0.0293(7) Uani 1 1 d . . . . .
H57 H 0.850348 0.725558 0.276549 0.035 Uiso 1 1 calc R U . . .
C61 C 0.9628(3) 0.8245(3) 0.01849(19) 0.0329(8) Uani 1 1 d . . . . .
C58 C 0.8533(3) 0.7482(2) 0.15587(18) 0.0284(7) Uani 1 1 d . . . . .
C70 C 0.8709(3) 0.9884(2) 0.2435(2) 0.0350(8) Uani 1 1 d . . . . .
H70 H 0.837122 0.953445 0.191536 0.042 Uiso 1 1 calc R U . . .
C19 C 0.7615(3) 0.4029(2) 0.83869(19) 0.0305(8) Uani 1 1 d . . . . .
H19A H 0.754168 0.433836 0.792229 0.037 Uiso 1 1 calc R U . . .
H19B H 0.724192 0.424105 0.886124 0.037 Uiso 1 1 calc R U . . .
C10 C 0.6530(3) 0.3217(2) 1.07342(19) 0.0308(8) Uani 1 1 d . . . . .
C51 C 0.6628(3) 0.7200(2) 0.3410(2) 0.0328(8) Uani 1 1 d . . . . .
H51 H 0.609697 0.750918 0.362434 0.039 Uiso 1 1 calc R U . . .
C49 C 0.6682(3) 0.5795(3) 0.3801(2) 0.0359(8) Uani 1 1 d . . . . .
C17 C 0.8140(3) 0.2673(2) 0.82282(18) 0.0288(7) Uani 1 1 d . . . . .
H17 H 0.806431 0.205618 0.790679 0.035 Uiso 1 1 calc R U . . .
C28 C 0.5034(3) 0.1340(2) 0.63572(19) 0.0313(8) Uani 1 1 d . . . . .
C6 C 0.5675(3) 0.3340(2) 1.1998(2) 0.0392(9) Uani 1 1 d . . . . .
H6 H 0.569274 0.339420 1.258012 0.047 Uiso 1 1 calc R U . . .
C52 C 0.7576(3) 0.7406(3) 0.40349(19) 0.0334(8) Uani 1 1 d . . . . .
C5 C 0.6615(3) 0.3251(2) 1.15913(19) 0.0312(8) Uani 1 1 d . . . . .
C13 C 0.8972(3) 0.3868(2) 0.94210(19) 0.0303(7) Uani 1 1 d . . . . .
H13 H 0.977933 0.408101 0.962840 0.036 Uiso 1 1 calc R U . . .
C21 C 0.6803(3) 0.3067(2) 0.66257(19) 0.0306(8) Uani 1 1 d . . . . .
H21 H 0.740580 0.365135 0.671097 0.037 Uiso 1 1 calc R U . . .
C23 C 0.5370(3) 0.1854(3) 0.56927(18) 0.0340(8) Uani 1 1 d . . . . .
C22 C 0.6257(3) 0.2721(3) 0.58698(19) 0.0343(8) Uani 1 1 d D . . . .
C53 C 0.6969(3) 0.7415(2) 0.25411(19) 0.0313(8) Uani 1 1 d . . . . .
H53 H 0.711271 0.806821 0.247105 0.038 Uiso 1 1 calc R U . . .
C16 C 0.9103(3) 0.3498(2) 0.79877(19) 0.0351(8) Uani 1 1 d . . . . .
H16A H 0.900440 0.357626 0.741159 0.042 Uiso 1 1 calc R U . . .
H16B H 0.985652 0.347145 0.809018 0.042 Uiso 1 1 calc R U . . .
C56 C 0.7331(3) 0.6004(2) 0.2150(2) 0.0363(9) Uani 1 1 d . . . . .
H56A H 0.738613 0.572538 0.157669 0.044 Uiso 1 1 calc R U . . .
H56B H 0.765958 0.572484 0.253121 0.044 Uiso 1 1 calc R U . . .
C48 C 0.8424(3) 0.6470(2) 0.4724(2) 0.0365(8) Uani 1 1 d . . . . .
C9 C 0.5577(3) 0.3219(3) 1.0330(2) 0.0404(9) Uani 1 1 d . . . . .
H9 H 0.555119 0.318069 0.974892 0.049 Uiso 1 1 calc R U . . .
C38 C 0.6348(3) 0.0201(2) 0.7411(2) 0.0365(8) Uani 1 1 d . . . . .
H38 H 0.666410 0.056108 0.699769 0.044 Uiso 1 1 calc R U . . .
C60 C 0.8741(3) 0.7380(3) 0.00916(19) 0.0346(8) Uani 1 1 d . . . . .
C33 C 0.4321(3) 0.0134(3) 0.9038(2) 0.0412(9) Uani 1 1 d . . . . .
H33 H 0.398333 -0.021302 0.945468 0.049 Uiso 1 1 calc R U . . .
C62 C 1.0231(3) 0.8646(3) -0.0471(2) 0.0410(9) Uani 1 1 d . . . . .
H62 H 1.001390 0.833145 -0.102101 0.049 Uiso 1 1 calc R U . . .
C65 C 1.0876(3) 0.9593(3) 0.1127(2) 0.0413(9) Uani 1 1 d . . . . .
H65 H 1.110848 0.992783 0.166930 0.050 Uiso 1 1 calc R U . . .
C50 C 0.6024(3) 0.6135(2) 0.3263(2) 0.0380(9) Uani 1 1 d . . . . .
H50 H 0.522093 0.595700 0.341284 0.046 Uiso 1 1 calc R U . . .
C43 C 0.8372(3) 0.6414(3) 0.5565(2) 0.0393(9) Uani 1 1 d . . . . .
C75 C 1.0731(3) 0.9872(3) 0.4057(2) 0.0378(9) Uani 1 1 d . . . . .
H75 H 1.108903 1.020716 0.457639 0.045 Uiso 1 1 calc R U . . .
C59 C 0.8215(3) 0.7005(2) 0.07382(19) 0.0346(8) Uani 1 1 d . . . . .
H59 H 0.762437 0.641346 0.063985 0.041 Uiso 1 1 calc R U . . .
C35 C 0.5435(4) -0.0865(3) 0.8613(2) 0.0474(10) Uani 1 1 d . . . . .
H35 H 0.513244 -0.123329 0.902324 0.057 Uiso 1 1 calc R U . . .
C54 C 0.5952(3) 0.6683(2) 0.2012(2) 0.0377(9) Uani 1 1 d . . . . .
H54A H 0.522772 0.675303 0.215186 0.045 Uiso 1 1 calc R U . . .
H54B H 0.604738 0.666357 0.141416 0.045 Uiso 1 1 calc R U . . .
C71 C 0.8446(4) 1.0630(3) 0.2765(2) 0.0429(9) Uani 1 1 d . . . . .
H71 H 0.792060 1.079478 0.247581 0.052 Uiso 1 1 calc R U . . .
C34 C 0.5092(3) -0.0114(2) 0.8536(2) 0.0372(8) Uani 1 1 d . . . . .
C32 C 0.4065(3) 0.0877(3) 0.8921(2) 0.0401(9) Uani 1 1 d . . . . .
H32 H 0.355841 0.104334 0.927720 0.048 Uiso 1 1 calc R U . . .
C37 C 0.6660(4) -0.0524(3) 0.7503(2) 0.0449(10) Uani 1 1 d . . . . .
H37 H 0.719449 -0.066594 0.715891 0.054 Uiso 1 1 calc R U . . .
C55 C 0.6096(3) 0.5859(2) 0.2327(2) 0.0393(9) Uani 1 1 d . . . . .
H55 H 0.553451 0.523954 0.207772 0.047 Uiso 1 1 calc R U . . .
C7 C 0.4736(4) 0.3354(3) 1.1595(2) 0.0445(10) Uani 1 1 d . . . . .
H7 H 0.413056 0.341931 1.190293 0.053 Uiso 1 1 calc R U . . .
C73 C 0.9683(3) 1.0925(2) 0.3965(2) 0.0417(9) Uani 1 1 d . . . . .
H73 H 1.000136 1.127832 0.448840 0.050 Uiso 1 1 calc R U . . .
C2 C 0.7596(3) 0.3182(2) 1.20901(19) 0.0351(8) Uani 1 1 d . . . . .
C8 C 0.4665(3) 0.3274(3) 1.0755(2) 0.0467(10) Uani 1 1 d . . . . .
H8 H 0.400440 0.325816 1.047349 0.056 Uiso 1 1 calc R U . . .
C72 C 0.8952(4) 1.1159(3) 0.3537(2) 0.0461(10) Uani 1 1 d . . . . .
H72 H 0.877569 1.168446 0.375588 0.055 Uiso 1 1 calc R U . . .
C36 C 0.6187(4) -0.1063(3) 0.8112(3) 0.0519(11) Uani 1 1 d . . . . .
H36 H 0.639847 -0.157270 0.817119 0.062 Uiso 1 1 calc R U . . .
C27 C 0.4121(4) 0.0487(3) 0.6209(2) 0.0453(10) Uani 1 1 d . . . . .
H27 H 0.389922 0.013829 0.664248 0.054 Uiso 1 1 calc R U . . .
C47 C 0.9344(4) 0.6431(3) 0.4295(2) 0.0493(11) Uani 1 1 d . . . . .
H47 H 0.935509 0.648297 0.372834 0.059 Uiso 1 1 calc R U . . .
C40 C 0.7427(4) 0.6492(3) 0.6119(2) 0.0500(11) Uani 1 1 d D . . . .
C24 C 0.4750(4) 0.1474(3) 0.4920(2) 0.0461(10) Uani 1 1 d . . . . .
H24 H 0.495782 0.180118 0.447148 0.055 Uiso 1 1 calc R U . . .
C45 C 1.0203(4) 0.6238(3) 0.5484(3) 0.0571(12) Uani 1 1 d . . . . .
H45 H 1.080455 0.614424 0.575044 0.069 Uiso 1 1 calc R U . . .
C44 C 0.9304(4) 0.6293(3) 0.5915(2) 0.0509(11) Uani 1 1 d . . . . .
H44 H 0.931087 0.624582 0.648286 0.061 Uiso 1 1 calc R U . . .
C46 C 1.0237(4) 0.6320(3) 0.4664(3) 0.0597(12) Uani 1 1 d . . . . .
H46 H 1.086523 0.629876 0.436185 0.072 Uiso 1 1 calc R U . . .
C63 C 1.1100(4) 0.9458(3) -0.0329(2) 0.0516(11) Uani 1 1 d . . . . .
H63 H 1.149509 0.970563 -0.077811 0.062 Uiso 1 1 calc R U . . .
C64 C 1.1437(4) 0.9948(3) 0.0476(2) 0.0511(11) Uani 1 1 d . . . . .
H64 H 1.205224 1.052527 0.056778 0.061 Uiso 1 1 calc R U . . .
C25 C 0.3873(4) 0.0659(3) 0.4810(2) 0.0590(12) Uani 1 1 d . . . . .
H25 H 0.347007 0.042484 0.428828 0.071 Uiso 1 1 calc R U . . .
C4 C 0.8401(4) 0.4152(3) 1.2451(3) 0.0669(14) Uani 1 1 d . . . . .
H4A H 0.865624 0.451348 1.200702 0.100 Uiso 1 1 calc R U . . .
H4B H 0.905467 0.411302 1.273570 0.100 Uiso 1 1 calc R U . . .
H4C H 0.801201 0.445463 1.284194 0.100 Uiso 1 1 calc R U . . .
C26 C 0.3542(4) 0.0147(3) 0.5456(3) 0.0602(12) Uani 1 1 d . . . . .
H26 H 0.292448 -0.042812 0.536985 0.072 Uiso 1 1 calc R U . . .
C3 C 0.7143(4) 0.2650(4) 1.2801(3) 0.0697(15) Uani 1 1 d . . . . .
H3A H 0.679489 0.299827 1.318420 0.105 Uiso 1 1 calc R U . . .
H3B H 0.776648 0.257265 1.309059 0.105 Uiso 1 1 calc R U . . .
H3C H 0.657785 0.204046 1.257974 0.105 Uiso 1 1 calc R U . . .
C1 C 0.8257(5) 0.2655(4) 1.1599(2) 0.0778(18) Uani 1 1 d . . . . .
H1A H 0.772832 0.208455 1.127169 0.117 Uiso 1 1 calc R U . . .
H1B H 0.872654 0.249999 1.197935 0.117 Uiso 1 1 calc R U . . .
H1C H 0.874007 0.304277 1.123260 0.117 Uiso 1 1 calc R U . . .
C41 C 0.7313(10) 0.5835(7) 0.6767(6) 0.060(3) Uani 0.595(13) 1 d D U P B 1
H41A H 0.797474 0.609626 0.715832 0.091 Uiso 0.595(13) 1 calc R U P B 1
H41B H 0.726467 0.522357 0.648298 0.091 Uiso 0.595(13) 1 calc R U P B 1
H41C H 0.662942 0.577470 0.706305 0.091 Uiso 0.595(13) 1 calc R U P B 1
C42 C 0.7688(12) 0.7457(6) 0.6524(9) 0.092(4) Uani 0.595(13) 1 d D U P B 1
H42A H 0.704953 0.749921 0.683851 0.139 Uiso 0.595(13) 1 calc R U P B 1
H42B H 0.782378 0.785887 0.610628 0.139 Uiso 0.595(13) 1 calc R U P B 1
H42C H 0.836368 0.765576 0.689738 0.139 Uiso 0.595(13) 1 calc R U P B 1
C39 C 0.6237(7) 0.6076(10) 0.5659(5) 0.079(3) Uani 0.595(13) 1 d D U P B 1
H39A H 0.565683 0.600145 0.606026 0.118 Uiso 0.595(13) 1 calc R U P B 1
H39B H 0.613586 0.547083 0.533142 0.118 Uiso 0.595(13) 1 calc R U P B 1
H39C H 0.617097 0.649286 0.529431 0.118 Uiso 0.595(13) 1 calc R U P B 1
C77 C 0.6833(17) 0.5665(10) 0.6497(12) 0.093(6) Uani 0.405(13) 1 d D U P B 2
H77A H 0.737978 0.553087 0.682462 0.140 Uiso 0.405(13) 1 calc R U P B 2
H77B H 0.645965 0.513403 0.606307 0.140 Uiso 0.405(13) 1 calc R U P B 2
H77C H 0.626790 0.578434 0.685334 0.140 Uiso 0.405(13) 1 calc R U P B 2
C79 C 0.6534(13) 0.6822(15) 0.5772(8) 0.089(5) Uani 0.405(13) 1 d D U P B 2
H79A H 0.601532 0.688043 0.619778 0.133 Uiso 0.405(13) 1 calc R U P B 2
H79B H 0.610775 0.636969 0.529577 0.133 Uiso 0.405(13) 1 calc R U P B 2
H79C H 0.691291 0.742414 0.560177 0.133 Uiso 0.405(13) 1 calc R U P B 2
C78 C 0.8036(14) 0.7324(10) 0.6854(9) 0.069(5) Uani 0.405(13) 1 d D U P B 2
H78A H 0.852582 0.786146 0.662785 0.103 Uiso 0.405(13) 1 calc R U P B 2
H78B H 0.848999 0.713234 0.721514 0.103 Uiso 0.405(13) 1 calc R U P B 2
H78C H 0.746440 0.748910 0.717001 0.103 Uiso 0.405(13) 1 calc R U P B 2
Br1A Br 0.6687(7) 0.3184(11) 0.4948(5) 0.0446(3) Uani 0.094(7) 1 d D . P A 2

loop_
_atom_site_aniso_label
_atom_site_aniso_U_11
_atom_site_aniso_U_22
_atom_site_aniso_U_33
_atom_site_aniso_U_23
_atom_site_aniso_U_13
_atom_site_aniso_U_12
Br2 0.0586(3) 0.0732(3) 0.02320(18) -0.00558(17) -0.00057(17) 0.0290(3)
Br1 0.0583(3) 0.0565(8) 0.0249(2) 0.0173(3) 0.00829(19) 0.0238(3)
O1 0.0509(18) 0.0284(14) 0.0324(12) 0.0050(10) -0.0015(11) 0.0087(13)
O2 0.0423(17) 0.0337(14) 0.0366(13) -0.0041(11) 0.0069(12) 0.0091(13)
O4 0.0542(19) 0.0382(16) 0.0342(13) -0.0035(11) -0.0008(12) 0.0094(15)
O3 0.056(2) 0.0357(15) 0.0472(15) 0.0160(12) 0.0034(13) 0.0072(14)
N4 0.0370(19) 0.0418(18) 0.0281(14) 0.0046(13) 0.0020(13) 0.0183(16)
N1 0.0299(17) 0.0320(15) 0.0214(12) 0.0064(11) 0.0037(11) 0.0114(14)
N3 0.0328(18) 0.0375(17) 0.0278(14) 0.0086(12) 0.0078(13) 0.0119(15)
N2 0.0327(19) 0.0416(18) 0.0313(15) 0.0071(13) 0.0038(13) 0.0106(15)
C18 0.030(2) 0.0298(18) 0.0193(14) 0.0035(12) 0.0020(13) 0.0125(16)
C12 0.028(2) 0.0364(19) 0.0238(15) 0.0022(13) -0.0034(13) 0.0168(17)
C14 0.026(2) 0.037(2) 0.0241(15) 0.0018(14) -0.0011(13) 0.0109(17)
C69 0.034(2) 0.0271(18) 0.0260(16) 0.0078(13) 0.0080(14) 0.0108(16)
C20 0.031(2) 0.0312(18) 0.0218(14) 0.0033(13) 0.0019(13) 0.0158(17)
C67 0.032(2) 0.0342(19) 0.0217(14) 0.0053(13) 0.0038(13) 0.0190(17)
C11 0.034(2) 0.034(2) 0.0238(15) 0.0054(13) -0.0038(14) 0.0152(18)
C74 0.029(2) 0.0297(18) 0.0275(16) 0.0048(14) 0.0051(14) 0.0039(16)
C15 0.032(2) 0.0304(19) 0.0299(16) 0.0048(14) 0.0073(15) 0.0075(17)
C29 0.030(2) 0.0358(19) 0.0226(15) 0.0061(13) 0.0036(13) 0.0180(17)
C66 0.031(2) 0.041(2) 0.0287(16) 0.0094(14) 0.0062(14) 0.0208(18)
C76 0.030(2) 0.053(2) 0.0296(17) 0.0080(16) -0.0034(15) 0.0132(19)
C68 0.029(2) 0.0342(19) 0.0243(15) 0.0100(13) 0.0054(14) 0.0121(17)
C31 0.032(2) 0.0255(18) 0.0273(16) 0.0028(13) -0.0059(14) 0.0021(16)
C30 0.026(2) 0.0356(19) 0.0225(15) 0.0049(13) -0.0010(13) 0.0078(16)
C57 0.034(2) 0.0346(19) 0.0234(15) 0.0053(13) 0.0037(14) 0.0164(17)
C61 0.035(2) 0.053(2) 0.0222(15) 0.0097(15) 0.0043(14) 0.029(2)
C58 0.036(2) 0.0353(19) 0.0224(15) 0.0051(13) 0.0015(14) 0.0227(18)
C70 0.043(2) 0.034(2) 0.0294(17) 0.0059(14) 0.0036(16) 0.0146(18)
C19 0.035(2) 0.0311(19) 0.0266(16) 0.0045(13) 0.0036(14) 0.0140(17)
C10 0.034(2) 0.0295(18) 0.0272(16) 0.0029(13) 0.0052(14) 0.0100(17)
C51 0.033(2) 0.0338(19) 0.0339(17) 0.0035(14) 0.0089(15) 0.0155(17)
C49 0.037(2) 0.037(2) 0.0322(18) 0.0126(15) 0.0108(16) 0.0094(19)
C17 0.032(2) 0.0349(19) 0.0223(15) 0.0005(13) 0.0012(13) 0.0174(17)
C28 0.029(2) 0.041(2) 0.0253(16) 0.0012(14) -0.0010(14) 0.0165(18)
C6 0.051(3) 0.035(2) 0.0343(18) 0.0097(15) 0.0151(18) 0.018(2)
C52 0.038(2) 0.039(2) 0.0244(16) 0.0035(15) 0.0124(15) 0.0166(19)
C5 0.038(2) 0.0252(18) 0.0293(16) 0.0053(13) 0.0052(15) 0.0100(17)
C13 0.026(2) 0.037(2) 0.0278(16) 0.0029(14) -0.0008(14) 0.0114(17)
C21 0.032(2) 0.036(2) 0.0270(16) 0.0102(14) 0.0037(14) 0.0140(17)
C23 0.036(2) 0.052(2) 0.0209(15) 0.0042(15) 0.0036(14) 0.025(2)
C22 0.039(2) 0.049(2) 0.0244(16) 0.0114(15) 0.0078(15) 0.025(2)
C53 0.036(2) 0.0298(18) 0.0317(17) 0.0061(14) 0.0042(15) 0.0155(17)
C16 0.033(2) 0.043(2) 0.0296(17) 0.0036(15) 0.0058(15) 0.0141(18)
C56 0.053(3) 0.032(2) 0.0300(17) 0.0043(14) 0.0035(16) 0.0233(19)
C48 0.037(2) 0.040(2) 0.0320(17) 0.0059(15) 0.0019(16) 0.0139(19)
C9 0.038(2) 0.049(2) 0.0342(18) 0.0087(17) 0.0020(16) 0.015(2)
C38 0.042(2) 0.032(2) 0.0346(18) 0.0022(15) 0.0005(16) 0.0132(18)
C60 0.043(2) 0.047(2) 0.0208(15) 0.0016(14) -0.0019(15) 0.026(2)
C33 0.038(2) 0.042(2) 0.0337(18) 0.0130(16) 0.0023(16) 0.0001(19)
C62 0.042(3) 0.063(3) 0.0298(18) 0.0178(17) 0.0106(17) 0.030(2)
C65 0.041(2) 0.052(2) 0.0316(18) 0.0117(17) 0.0043(16) 0.016(2)
C50 0.031(2) 0.042(2) 0.0373(19) 0.0101(16) 0.0072(16) 0.0069(18)
C43 0.043(3) 0.041(2) 0.0312(18) 0.0071(16) 0.0069(16) 0.012(2)
C75 0.037(2) 0.042(2) 0.0252(16) 0.0021(15) 0.0002(15) 0.0054(19)
C59 0.042(2) 0.039(2) 0.0253(16) 0.0003(14) 0.0011(15) 0.0202(19)
C35 0.051(3) 0.034(2) 0.048(2) 0.0169(18) -0.009(2) 0.000(2)
C54 0.036(2) 0.040(2) 0.0391(19) 0.0058(16) -0.0021(16) 0.0167(19)
C71 0.052(3) 0.039(2) 0.046(2) 0.0108(17) 0.0038(19) 0.024(2)
C34 0.035(2) 0.033(2) 0.0352(18) 0.0075(15) -0.0043(16) 0.0015(18)
C32 0.031(2) 0.049(2) 0.0318(18) 0.0075(16) 0.0052(16) 0.0045(19)
C37 0.048(3) 0.038(2) 0.050(2) 0.0046(18) -0.0030(19) 0.018(2)
C55 0.044(3) 0.032(2) 0.0368(19) 0.0047(15) -0.0041(17) 0.0080(19)
C7 0.042(3) 0.039(2) 0.057(2) 0.0114(18) 0.024(2) 0.019(2)
C73 0.049(3) 0.031(2) 0.0363(19) -0.0003(15) 0.0055(18) 0.0064(19)
C2 0.050(3) 0.038(2) 0.0236(16) 0.0068(14) -0.0001(15) 0.0225(19)
C8 0.034(2) 0.052(3) 0.056(2) 0.010(2) 0.0019(19) 0.016(2)
C72 0.060(3) 0.031(2) 0.047(2) 0.0022(17) 0.008(2) 0.018(2)
C36 0.060(3) 0.032(2) 0.066(3) 0.0072(19) -0.012(2) 0.018(2)
C27 0.045(3) 0.051(2) 0.0344(19) 0.0038(17) -0.0024(17) 0.012(2)
C47 0.050(3) 0.076(3) 0.0292(18) 0.0093(19) 0.0084(18) 0.031(3)
C40 0.056(3) 0.060(3) 0.034(2) 0.0143(19) 0.0165(19) 0.019(2)
C24 0.044(3) 0.071(3) 0.0246(17) 0.0031(18) -0.0026(17) 0.026(2)
C45 0.057(3) 0.071(3) 0.053(3) 0.006(2) -0.008(2) 0.036(3)
C44 0.063(3) 0.059(3) 0.0327(19) 0.0088(18) 0.0000(19) 0.025(2)
C46 0.051(3) 0.090(4) 0.047(2) 0.003(2) 0.007(2) 0.039(3)
C63 0.050(3) 0.080(3) 0.035(2) 0.031(2) 0.0190(19) 0.028(3)
C64 0.040(3) 0.061(3) 0.052(2) 0.022(2) 0.011(2) 0.011(2)
C25 0.051(3) 0.084(3) 0.031(2) -0.001(2) -0.0091(19) 0.017(3)
C4 0.057(3) 0.050(3) 0.095(4) 0.020(3) -0.026(3) 0.017(3)
C26 0.048(3) 0.067(3) 0.047(2) -0.001(2) -0.013(2) 0.003(2)
C3 0.080(4) 0.094(4) 0.040(2) 0.033(2) -0.003(2) 0.029(3)
C1 0.120(5) 0.121(4) 0.034(2) 0.002(2) -0.012(2) 0.097(4)
C41 0.063(7) 0.060(6) 0.055(5) 0.020(4) 0.028(5) 0.014(5)
C42 0.086(8) 0.043(5) 0.142(9) 0.003(5) 0.069(7) 0.023(5)
C39 0.058(6) 0.123(8) 0.060(5) 0.023(5) 0.030(4) 0.036(6)
C77 0.080(11) 0.075(8) 0.101(10) 0.007(8) 0.045(8) 0.004(8)
C79 0.070(8) 0.131(10) 0.070(7) 0.005(8) 0.038(6) 0.047(8)
C78 0.062(9) 0.067(8) 0.078(9) 0.002(7) 0.029(7) 0.029(7)
Br1A 0.0583(3) 0.0565(8) 0.0249(2) 0.0173(3) 0.00829(19) 0.0238(3)

loop_
_atom_type_symbol
_atom_type_description
_atom_type_scat_dispersion_real
_atom_type_scat_dispersion_imag
_atom_type_scat_source
C C 0.0033 0.0016 'International Tables Vol C Tables 4.2.6.8 and 6.1.1.4'
H H 0.0000 0.0000 'International Tables Vol C Tables 4.2.6.8 and 6.1.1.4'
Br Br -0.2901 2.4595 'International Tables Vol C Tables 4.2.6.8 and 6.1.1.4'
N N 0.0061 0.0033 'International Tables Vol C Tables 4.2.6.8 and 6.1.1.4'
O O 0.0106 0.0060 'International Tables Vol C Tables 4.2.6.8 and 6.1.1.4'

loop_
_geom_angle_atom_site_label_1
_geom_angle_atom_site_label_2
_geom_angle_atom_site_label_3
_geom_angle
_geom_angle_site_symmetry_1
_geom_angle_site_symmetry_3
_geom_angle_publ_flag
C68 N4 C76 117.3(3) . . ?
C14 N1 C11 113.6(3) . . ?
C14 N1 C10 121.5(3) . . ?
C11 N1 C10 123.8(3) . . ?
C49 N3 C52 113.1(3) . . ?
C49 N3 C48 122.5(3) . . ?
C52 N3 C48 123.4(3) . . ?
C30 N2 C32 117.0(3) . . ?
C20 C18 H18 108.2 . . ?
C20 C18 C19 117.3(2) . . ?
C20 C18 C17 112.3(2) . . ?
C19 C18 H18 108.2 . . ?
C17 C18 H18 108.2 . . ?
C17 C18 C19 102.2(3) . . ?
C11 C12 H12 110.5 . . ?
C11 C12 C17 115.8(3) . . ?
C11 C12 C13 105.4(2) . . ?
C17 C12 H12 110.5 . . ?
C17 C12 C13 103.8(2) . . ?
C13 C12 H12 110.5 . . ?
O2 C14 N1 123.5(3) . . ?
O2 C14 C13 128.2(3) . . ?
N1 C14 C13 108.3(3) . . ?
C74 C69 C68 118.4(3) . . ?
C70 C69 C74 119.0(3) . . ?
C70 C69 C68 122.6(3) . . ?
C29 C20 C18 120.3(3) . . ?
C29 C20 C21 118.6(3) . . ?
C21 C20 C18 121.1(3) . . ?
C66 C67 C68 117.3(3) . . ?
C58 C67 C66 121.1(3) . . ?
C58 C67 C68 121.5(3) . . ?
O1 C11 N1 123.9(3) . . ?
O1 C11 C12 128.7(3) . . ?
N1 C11 C12 107.4(3) . . ?
C75 C74 C69 117.2(3) . . ?
C73 C74 C69 119.2(3) . . ?
C73 C74 C75 123.5(3) . . ?
C19 C15 H15 114.6 . . ?
C19 C15 C13 110.2(3) . . ?
C19 C15 C16 101.3(3) . . ?
C13 C15 H15 114.6 . . ?
C16 C15 H15 114.6 . . ?
C16 C15 C13 99.9(3) . . ?
C20 C29 C30 121.6(3) . . ?
C20 C29 C28 121.0(3) . . ?
C28 C29 C30 117.3(3) . . ?
C61 C66 C67 119.5(3) . . ?
C65 C66 C67 121.9(3) . . ?
C65 C66 C61 118.5(3) . . ?
N4 C76 H76 117.6 . . ?
C75 C76 N4 124.7(3) . . ?
C75 C76 H76 117.6 . . ?
N4 C68 C69 123.3(3) . . ?
N4 C68 C67 115.9(3) . . ?
C69 C68 C67 120.8(3) . . ?
C38 C31 C30 122.5(3) . . ?
C38 C31 C34 119.8(3) . . ?
C34 C31 C30 117.7(3) . . ?
N2 C30 C29 116.0(3) . . ?
N2 C30 C31 123.5(3) . . ?
C31 C30 C29 120.5(3) . . ?
C58 C57 H57 108.5 . . ?
C58 C57 C53 111.9(2) . . ?
C58 C57 C56 116.5(3) . . ?
C53 C57 H57 108.5 . . ?
C56 C57 H57 108.5 . . ?
C56 C57 C53 102.4(3) . . ?
C60 C61 C66 116.9(3) . . ?
C60 C61 C62 124.8(3) . . ?
C62 C61 C66 118.2(4) . . ?
C67 C58 C57 120.3(3) . . ?
C67 C58 C59 118.4(3) . . ?
C59 C58 C57 121.3(3) . . ?
C69 C70 H70 119.9 . . ?
C71 C70 C69 120.3(3) . . ?
C71 C70 H70 119.9 . . ?
C18 C19 H19A 111.0 . . ?
C18 C19 H19B 111.0 . . ?
C15 C19 C18 104.0(3) . . ?
C15 C19 H19A 111.0 . . ?
C15 C19 H19B 111.0 . . ?
H19A C19 H19B 109.0 . . ?
C5 C10 N1 122.6(3) . . ?
C9 C10 N1 114.9(3) . . ?
C9 C10 C5 122.4(3) . . ?
C52 C51 H51 110.4 . . ?
C52 C51 C53 116.2(3) . . ?
C52 C51 C50 105.5(3) . . ?
C53 C51 H51 110.4 . . ?
C50 C51 H51 110.4 . . ?
C50 C51 C53 103.6(3) . . ?
O3 C49 N3 124.3(3) . . ?
O3 C49 C50 127.3(4) . . ?
N3 C49 C50 108.4(3) . . ?
C18 C17 H17 114.7 . . ?
C12 C17 C18 108.6(2) . . ?
C12 C17 H17 114.7 . . ?
C16 C17 C18 102.4(3) . . ?
C16 C17 C12 99.9(3) . . ?
C16 C17 H17 114.7 . . ?
C29 C28 C23 119.4(3) . . ?
C27 C28 C29 122.0(3) . . ?
C27 C28 C23 118.6(3) . . ?
C5 C6 H6 118.3 . . ?
C7 C6 H6 118.3 . . ?
C7 C6 C5 123.5(3) . . ?
O4 C52 N3 122.7(3) . . ?
O4 C52 C51 129.5(3) . . ?
N3 C52 C51 107.9(3) . . ?
C10 C5 C6 113.9(3) . . ?
C10 C5 C2 126.4(3) . . ?
C6 C5 C2 119.6(3) . . ?
C12 C13 H13 111.2 . . ?
C14 C13 C12 105.2(3) . . ?
C14 C13 C15 114.5(3) . . ?
C14 C13 H13 111.2 . . ?
C15 C13 C12 103.1(3) . . ?
C15 C13 H13 111.2 . . ?
C20 C21 H21 119.5 . . ?
C22 C21 C20 121.0(3) . . ?
C22 C21 H21 119.5 . . ?
C22 C23 C28 117.1(3) . . ?
C22 C23 C24 124.9(3) . . ?
C24 C23 C28 117.8(4) . . ?
C21 C22 Br1 117.2(3) . . ?
C21 C22 C23 122.8(3) . . ?
C21 C22 Br1A 125.7(5) . . ?
C23 C22 Br1 119.8(2) . . ?
C23 C22 Br1A 110.8(5) . . ?
C57 C53 H53 114.6 . . ?
C51 C53 C57 109.1(3) . . ?
C51 C53 H53 114.6 . . ?
C54 C53 C57 102.0(3) . . ?
C54 C53 C51 100.2(3) . . ?
C54 C53 H53 114.6 . . ?
C15 C16 H16A 112.8 . . ?
C15 C16 H16B 112.8 . . ?
C17 C16 C15 94.8(2) . . ?
C17 C16 H16A 112.8 . . ?
C17 C16 H16B 112.8 . . ?
H16A C16 H16B 110.2 . . ?
C57 C56 H56A 110.9 . . ?
C57 C56 H56B 110.9 . . ?
H56A C56 H56B 108.9 . . ?
C55 C56 C57 104.2(3) . . ?
C55 C56 H56A 110.9 . . ?
C55 C56 H56B 110.9 . . ?
C43 C48 N3 123.6(3) . . ?
C47 C48 N3 114.8(3) . . ?
C47 C48 C43 121.6(4) . . ?
C10 C9 H9 119.4 . . ?
C8 C9 C10 121.2(3) . . ?
C8 C9 H9 119.4 . . ?
C31 C38 H38 119.6 . . ?
C37 C38 C31 120.8(3) . . ?
C37 C38 H38 119.6 . . ?
C61 C60 Br2 119.4(2) . . ?
C59 C60 Br2 117.5(3) . . ?
C59 C60 C61 123.0(3) . . ?
C34 C33 H33 120.4 . . ?
C32 C33 H33 120.4 . . ?
C32 C33 C34 119.2(3) . . ?
C61 C62 H62 119.4 . . ?
C63 C62 C61 121.3(4) . . ?
C63 C62 H62 119.4 . . ?
C66 C65 H65 119.4 . . ?
C64 C65 C66 121.1(4) . . ?
C64 C65 H65 119.4 . . ?
C51 C50 H50 111.0 . . ?
C51 C50 C55 103.0(3) . . ?
C49 C50 C51 105.2(3) . . ?
C49 C50 H50 111.0 . . ?
C49 C50 C55 115.0(3) . . ?
C55 C50 H50 111.0 . . ?
C48 C43 C40 126.7(4) . . ?
C48 C43 C44 114.6(3) . . ?
C44 C43 C40 118.7(3) . . ?
C74 C75 H75 120.5 . . ?
C76 C75 C74 119.0(3) . . ?
C76 C75 H75 120.5 . . ?
C58 C59 H59 119.5 . . ?
C60 C59 C58 121.1(4) . . ?
C60 C59 H59 119.5 . . ?
C34 C35 H35 119.5 . . ?
C36 C35 H35 119.5 . . ?
C36 C35 C34 120.9(3) . . ?
C53 C54 H54A 112.8 . . ?
C53 C54 H54B 112.8 . . ?
H54A C54 H54B 110.3 . . ?
C55 C54 C53 94.6(3) . . ?
C55 C54 H54A 112.8 . . ?
C55 C54 H54B 112.8 . . ?
C70 C71 H71 119.9 . . ?
C70 C71 C72 120.2(4) . . ?
C72 C71 H71 119.9 . . ?
C31 C34 C35 117.9(3) . . ?
C33 C34 C31 118.2(3) . . ?
C33 C34 C35 123.9(3) . . ?
N2 C32 H32 117.8 . . ?
C33 C32 N2 124.4(3) . . ?
C33 C32 H32 117.8 . . ?
C38 C37 H37 120.2 . . ?
C38 C37 C36 119.6(4) . . ?
C36 C37 H37 120.2 . . ?
C56 C55 C50 108.9(3) . . ?
C56 C55 H55 114.7 . . ?
C50 C55 H55 114.7 . . ?
C54 C55 C56 101.7(3) . . ?
C54 C55 C50 100.4(3) . . ?
C54 C55 H55 114.7 . . ?
C6 C7 H7 119.7 . . ?
C8 C7 C6 120.7(3) . . ?
C8 C7 H7 119.7 . . ?
C74 C73 H73 119.8 . . ?
C72 C73 C74 120.5(3) . . ?
C72 C73 H73 119.8 . . ?
C4 C2 C5 109.2(3) . . ?
C4 C2 C3 108.6(3) . . ?
C4 C2 C1 109.2(4) . . ?
C3 C2 C5 110.1(3) . . ?
C1 C2 C5 114.4(3) . . ?
C1 C2 C3 105.1(3) . . ?
C9 C8 H8 120.9 . . ?
C7 C8 C9 118.2(4) . . ?
C7 C8 H8 120.9 . . ?
C71 C72 H72 119.6 . . ?
C73 C72 C71 120.9(3) . . ?
C73 C72 H72 119.6 . . ?
C35 C36 C37 121.0(4) . . ?
C35 C36 H36 119.5 . . ?
C37 C36 H36 119.5 . . ?
C28 C27 H27 119.1 . . ?
C26 C27 C28 121.7(4) . . ?
C26 C27 H27 119.1 . . ?
C48 C47 H47 119.1 . . ?
C46 C47 C48 121.8(4) . . ?
C46 C47 H47 119.1 . . ?
C43 C40 C41 107.1(5) . . ?
C43 C40 C39 113.0(4) . . ?
C43 C40 C79 117.9(5) . . ?
C43 C40 C78 105.6(7) . . ?
C42 C40 C43 110.9(6) . . ?
C42 C40 C41 111.4(6) . . ?
C42 C40 C39 111.6(6) . . ?
C39 C40 C41 102.4(5) . . ?
C77 C40 C43 115.1(9) . . ?
C77 C40 C79 108.5(8) . . ?
C77 C40 C78 107.0(8) . . ?
C79 C40 C78 101.3(7) . . ?
C23 C24 H24 119.3 . . ?
C25 C24 C23 121.4(4) . . ?
C25 C24 H24 119.3 . . ?
C44 C45 H45 119.9 . . ?
C44 C45 C46 120.1(4) . . ?
C46 C45 H45 119.9 . . ?
C43 C44 H44 118.2 . . ?
C45 C44 C43 123.6(4) . . ?
C45 C44 H44 118.2 . . ?
C47 C46 C45 118.4(4) . . ?
C47 C46 H46 120.8 . . ?
C45 C46 H46 120.8 . . ?
C62 C63 H63 119.5 . . ?
C62 C63 C64 120.9(3) . . ?
C64 C63 H63 119.5 . . ?
C65 C64 C63 119.9(4) . . ?
C65 C64 H64 120.1 . . ?
C63 C64 H64 120.1 . . ?
C24 C25 H25 119.4 . . ?
C24 C25 C26 121.2(4) . . ?
C26 C25 H25 119.4 . . ?
C2 C4 H4A 109.5 . . ?
C2 C4 H4B 109.5 . . ?
C2 C4 H4C 109.5 . . ?
H4A C4 H4B 109.5 . . ?
H4A C4 H4C 109.5 . . ?
H4B C4 H4C 109.5 . . ?
C27 C26 C25 119.3(4) . . ?
C27 C26 H26 120.3 . . ?
C25 C26 H26 120.3 . . ?
C2 C3 H3A 109.5 . . ?
C2 C3 H3B 109.5 . . ?
C2 C3 H3C 109.5 . . ?
H3A C3 H3B 109.5 . . ?
H3A C3 H3C 109.5 . . ?
H3B C3 H3C 109.5 . . ?
C2 C1 H1A 109.5 . . ?
C2 C1 H1B 109.5 . . ?
C2 C1 H1C 109.5 . . ?
H1A C1 H1B 109.5 . . ?
H1A C1 H1C 109.5 . . ?
H1B C1 H1C 109.5 . . ?
C40 C41 H41A 109.5 . . ?
C40 C41 H41B 109.5 . . ?
C40 C41 H41C 109.5 . . ?
H41A C41 H41B 109.5 . . ?
H41A C41 H41C 109.5 . . ?
H41B C41 H41C 109.5 . . ?
C40 C42 H42A 109.5 . . ?
C40 C42 H42B 109.5 . . ?
C40 C42 H42C 109.5 . . ?
H42A C42 H42B 109.5 . . ?
H42A C42 H42C 109.5 . . ?
H42B C42 H42C 109.5 . . ?
C40 C39 H39A 109.5 . . ?
C40 C39 H39B 109.5 . . ?
C40 C39 H39C 109.5 . . ?
H39A C39 H39B 109.5 . . ?
H39A C39 H39C 109.5 . . ?
H39B C39 H39C 109.5 . . ?
C40 C77 H77A 109.5 . . ?
C40 C77 H77B 109.5 . . ?
C40 C77 H77C 109.5 . . ?
H77A C77 H77B 109.5 . . ?
H77A C77 H77C 109.5 . . ?
H77B C77 H77C 109.5 . . ?
C40 C79 H79A 109.5 . . ?
C40 C79 H79B 109.5 . . ?
C40 C79 H79C 109.5 . . ?
H79A C79 H79B 109.5 . . ?
H79A C79 H79C 109.5 . . ?
H79B C79 H79C 109.5 . . ?
C40 C78 H78A 109.5 . . ?
C40 C78 H78B 109.5 . . ?
C40 C78 H78C 109.5 . . ?
H78A C78 H78B 109.5 . . ?
H78A C78 H78C 109.5 . . ?
H78B C78 H78C 109.5 . . ?

loop_
_geom_bond_atom_site_label_1
_geom_bond_atom_site_label_2
_geom_bond_distance
_geom_bond_site_symmetry_2
_geom_bond_publ_flag
Br2 C60 1.912(3) . ?
Br1 C22 1.922(3) . ?
O1 C11 1.205(4) . ?
O2 C14 1.216(4) . ?
O4 C52 1.210(4) . ?
O3 C49 1.221(4) . ?
N4 C76 1.364(4) . ?
N4 C68 1.317(4) . ?
N1 C14 1.396(4) . ?
N1 C11 1.400(4) . ?
N1 C10 1.437(4) . ?
N3 C49 1.392(5) . ?
N3 C52 1.410(4) . ?
N3 C48 1.437(4) . ?
N2 C30 1.330(4) . ?
N2 C32 1.370(4) . ?
C18 H18 1.0000 . ?
C18 C20 1.514(4) . ?
C18 C19 1.563(4) . ?
C18 C17 1.557(4) . ?
C12 H12 1.0000 . ?
C12 C11 1.512(5) . ?
C12 C17 1.544(4) . ?
C12 C13 1.546(5) . ?
C14 C13 1.497(4) . ?
C69 C74 1.419(4) . ?
C69 C68 1.423(4) . ?
C69 C70 1.416(5) . ?
C20 C29 1.381(5) . ?
C20 C21 1.422(4) . ?
C67 C66 1.438(4) . ?
C67 C68 1.510(4) . ?
C67 C58 1.379(5) . ?
C74 C75 1.414(5) . ?
C74 C73 1.412(5) . ?
C15 H15 1.0000 . ?
C15 C19 1.538(5) . ?
C15 C13 1.545(4) . ?
C15 C16 1.543(4) . ?
C29 C30 1.505(4) . ?
C29 C28 1.434(4) . ?
C66 C61 1.432(5) . ?
C66 C65 1.407(5) . ?
C76 H76 0.9500 . ?
C76 C75 1.358(5) . ?
C31 C30 1.423(4) . ?
C31 C38 1.405(5) . ?
C31 C34 1.417(4) . ?
C57 H57 1.0000 . ?
C57 C58 1.525(4) . ?
C57 C53 1.550(4) . ?
C57 C56 1.548(5) . ?
C61 C60 1.405(5) . ?
C61 C62 1.422(4) . ?
C58 C59 1.420(4) . ?
C70 H70 0.9500 . ?
C70 C71 1.365(5) . ?
C19 H19A 0.9900 . ?
C19 H19B 0.9900 . ?
C10 C5 1.408(4) . ?
C10 C9 1.384(5) . ?
C51 H51 1.0000 . ?
C51 C52 1.494(5) . ?
C51 C53 1.549(4) . ?
C51 C50 1.547(5) . ?
C49 C50 1.498(5) . ?
C17 H17 1.0000 . ?
C17 C16 1.535(5) . ?
C28 C23 1.437(4) . ?
C28 C27 1.406(5) . ?
C6 H6 0.9500 . ?
C6 C5 1.410(5) . ?
C6 C7 1.374(6) . ?
C5 C2 1.539(5) . ?
C13 H13 1.0000 . ?
C21 H21 0.9500 . ?
C21 C22 1.358(5) . ?
C23 C22 1.407(5) . ?
C23 C24 1.422(5) . ?
C22 Br1A 1.788(7) . ?
C53 H53 1.0000 . ?
C53 C54 1.539(5) . ?
C16 H16A 0.9900 . ?
C16 H16B 0.9900 . ?
C56 H56A 0.9900 . ?
C56 H56B 0.9900 . ?
C56 C55 1.539(5) . ?
C48 C43 1.402(5) . ?
C48 C47 1.383(5) . ?
C9 H9 0.9500 . ?
C9 C8 1.379(5) . ?
C38 H38 0.9500 . ?
C38 C37 1.363(5) . ?
C60 C59 1.359(5) . ?
C33 H33 0.9500 . ?
C33 C34 1.405(5) . ?
C33 C32 1.360(5) . ?
C62 H62 0.9500 . ?
C62 C63 1.339(6) . ?
C65 H65 0.9500 . ?
C65 C64 1.369(5) . ?
C50 H50 1.0000 . ?
C50 C55 1.547(5) . ?
C43 C40 1.538(5) . ?
C43 C44 1.404(6) . ?
C75 H75 0.9500 . ?
C59 H59 0.9500 . ?
C35 H35 0.9500 . ?
C35 C34 1.420(5) . ?
C35 C36 1.352(6) . ?
C54 H54A 0.9900 . ?
C54 H54B 0.9900 . ?
C54 C55 1.536(5) . ?
C71 H71 0.9500 . ?
C71 C72 1.416(5) . ?
C32 H32 0.9500 . ?
C37 H37 0.9500 . ?
C37 C36 1.410(5) . ?
C55 H55 1.0000 . ?
C7 H7 0.9500 . ?
C7 C8 1.371(5) . ?
C73 H73 0.9500 . ?
C73 C72 1.351(5) . ?
C2 C4 1.521(6) . ?
C2 C3 1.538(5) . ?
C2 C1 1.529(5) . ?
C8 H8 0.9500 . ?
C72 H72 0.9500 . ?
C36 H36 0.9500 . ?
C27 H27 0.9500 . ?
C27 C26 1.369(5) . ?
C47 H47 0.9500 . ?
C47 C46 1.366(6) . ?
C40 C41 1.569(8) . ?
C40 C42 1.474(9) . ?
C40 C39 1.557(9) . ?
C40 C77 1.480(12) . ?
C40 C79 1.551(11) . ?
C40 C78 1.595(11) . ?
C24 H24 0.9500 . ?
C24 C25 1.347(6) . ?
C45 H45 0.9500 . ?
C45 C44 1.369(6) . ?
C45 C46 1.377(6) . ?
C44 H44 0.9500 . ?
C46 H46 0.9500 . ?
C63 H63 0.9500 . ?
C63 C64 1.406(6) . ?
C64 H64 0.9500 . ?
C25 H25 0.9500 . ?
C25 C26 1.407(6) . ?
C4 H4A 0.9800 . ?
C4 H4B 0.9800 . ?
C4 H4C 0.9800 . ?
C26 H26 0.9500 . ?
C3 H3A 0.9800 . ?
C3 H3B 0.9800 . ?
C3 H3C 0.9800 . ?
C1 H1A 0.9800 . ?
C1 H1B 0.9800 . ?
C1 H1C 0.9800 . ?
C41 H41A 0.9800 . ?
C41 H41B 0.9800 . ?
C41 H41C 0.9800 . ?
C42 H42A 0.9800 . ?
C42 H42B 0.9800 . ?
C42 H42C 0.9800 . ?
C39 H39A 0.9800 . ?
C39 H39B 0.9800 . ?
C39 H39C 0.9800 . ?
C77 H77A 0.9800 . ?
C77 H77B 0.9800 . ?
C77 H77C 0.9800 . ?
C79 H79A 0.9800 . ?
C79 H79B 0.9800 . ?
C79 H79C 0.9800 . ?
C78 H78A 0.9800 . ?
C78 H78B 0.9800 . ?
C78 H78C 0.9800 . ?

loop_
_geom_torsion_atom_site_label_1
_geom_torsion_atom_site_label_2
_geom_torsion_atom_site_label_3
_geom_torsion_atom_site_label_4
_geom_torsion
_geom_torsion_site_symmetry_1
_geom_torsion_site_symmetry_2
_geom_torsion_site_symmetry_3
_geom_torsion_site_symmetry_4
_geom_torsion_publ_flag
Br2 C60 C59 C58 177.4(2) . . . . ?
O2 C14 C13 C12 -177.4(3) . . . . ?
O2 C14 C13 C15 -64.9(5) . . . . ?
O3 C49 C50 C51 -177.0(3) . . . . ?
O3 C49 C50 C55 -64.3(5) . . . . ?
N4 C76 C75 C74 2.8(6) . . . . ?
N1 C14 C13 C12 2.0(3) . . . . ?
N1 C14 C13 C15 114.6(3) . . . . ?
N1 C10 C5 C6 172.2(3) . . . . ?
N1 C10 C5 C2 -8.9(5) . . . . ?
N1 C10 C9 C8 -174.6(3) . . . . ?
N3 C49 C50 C51 2.1(3) . . . . ?
N3 C49 C50 C55 114.8(3) . . . . ?
N3 C48 C43 C40 -3.8(6) . . . . ?
N3 C48 C43 C44 177.6(3) . . . . ?
N3 C48 C47 C46 -178.0(4) . . . . ?
C18 C20 C29 C30 2.4(5) . . . . ?
C18 C20 C29 C28 -179.2(3) . . . . ?
C18 C20 C21 C22 179.8(3) . . . . ?
C18 C17 C16 C15 54.7(3) . . . . ?
C12 C17 C16 C15 -57.0(3) . . . . ?
C14 N1 C11 O1 -178.8(3) . . . . ?
C14 N1 C11 C12 1.4(4) . . . . ?
C14 N1 C10 C5 -87.9(4) . . . . ?
C14 N1 C10 C9 88.2(4) . . . . ?
C69 C74 C75 C76 -0.5(5) . . . . ?
C69 C74 C73 C72 -0.9(5) . . . . ?
C69 C70 C71 C72 0.4(6) . . . . ?
C20 C18 C19 C15 -125.1(3) . . . . ?
C20 C18 C17 C12 -161.7(3) . . . . ?
C20 C18 C17 C16 93.2(3) . . . . ?
C20 C29 C30 N2 82.1(4) . . . . ?
C20 C29 C30 C31 -99.4(4) . . . . ?
C20 C29 C28 C23 -0.2(5) . . . . ?
C20 C29 C28 C27 -178.2(3) . . . . ?
C20 C21 C22 Br1 174.2(2) . . . . ?
C20 C21 C22 C23 -1.1(5) . . . . ?
C20 C21 C22 Br1A -170.5(7) . . . . ?
C67 C66 C61 C60 0.5(4) . . . . ?
C67 C66 C61 C62 -177.7(3) . . . . ?
C67 C66 C65 C64 177.2(3) . . . . ?
C67 C58 C59 C60 -0.3(5) . . . . ?
C11 N1 C14 O2 177.3(3) . . . . ?
C11 N1 C14 C13 -2.2(4) . . . . ?
C11 N1 C10 C5 105.2(4) . . . . ?
C11 N1 C10 C9 -78.8(4) . . . . ?
C11 C12 C17 C18 43.6(4) . . . . ?
C11 C12 C17 C16 150.5(3) . . . . ?
C11 C12 C13 C14 -1.2(3) . . . . ?
C11 C12 C13 C15 -121.6(3) . . . . ?
C74 C69 C68 N4 3.7(5) . . . . ?
C74 C69 C68 C67 -174.4(3) . . . . ?
C74 C69 C70 C71 0.2(5) . . . . ?
C74 C73 C72 C71 1.6(6) . . . . ?
C29 C20 C21 C22 0.4(5) . . . . ?
C29 C28 C23 C22 -0.5(5) . . . . ?
C29 C28 C23 C24 -177.5(3) . . . . ?
C29 C28 C27 C26 177.2(4) . . . . ?
C66 C67 C68 N4 -98.6(3) . . . . ?
C66 C67 C68 C69 79.6(4) . . . . ?
C66 C67 C58 C57 -179.7(3) . . . . ?
C66 C67 C58 C59 0.1(5) . . . . ?
C66 C61 C60 Br2 -177.4(2) . . . . ?
C66 C61 C60 C59 -0.7(5) . . . . ?
C66 C61 C62 C63 1.0(5) . . . . ?
C66 C65 C64 C63 -0.1(6) . . . . ?
C76 N4 C68 C69 -1.6(5) . . . . ?
C76 N4 C68 C67 176.6(3) . . . . ?
C68 N4 C76 C75 -1.8(5) . . . . ?
C68 C69 C74 C75 -2.4(5) . . . . ?
C68 C69 C74 C73 178.9(3) . . . . ?
C68 C69 C70 C71 -178.6(3) . . . . ?
C68 C67 C66 C61 177.8(3) . . . . ?
C68 C67 C66 C65 0.8(5) . . . . ?
C68 C67 C58 C57 2.4(5) . . . . ?
C68 C67 C58 C59 -177.8(3) . . . . ?
C31 C38 C37 C36 0.4(6) . . . . ?
C30 N2 C32 C33 -0.7(6) . . . . ?
C30 C29 C28 C23 178.4(3) . . . . ?
C30 C29 C28 C27 0.4(5) . . . . ?
C30 C31 C38 C37 -179.1(4) . . . . ?
C30 C31 C34 C33 -1.5(5) . . . . ?
C30 C31 C34 C35 179.0(3) . . . . ?
C57 C58 C59 C60 179.4(3) . . . . ?
C57 C53 C54 C55 55.3(3) . . . . ?
C57 C56 C55 C50 -71.2(3) . . . . ?
C57 C56 C55 C54 34.3(3) . . . . ?
C61 C66 C65 C64 0.2(5) . . . . ?
C61 C60 C59 C58 0.6(5) . . . . ?
C61 C62 C63 C64 -0.8(6) . . . . ?
C58 C67 C66 C61 -0.2(5) . . . . ?
C58 C67 C66 C65 -177.1(3) . . . . ?
C58 C67 C68 N4 79.4(4) . . . . ?
C58 C67 C68 C69 -102.4(4) . . . . ?
C58 C57 C53 C51 -164.4(3) . . . . ?
C58 C57 C53 C54 90.2(3) . . . . ?
C58 C57 C56 C55 -121.8(3) . . . . ?
C70 C69 C74 C75 178.8(3) . . . . ?
C70 C69 C74 C73 0.1(5) . . . . ?
C70 C69 C68 N4 -177.6(3) . . . . ?
C70 C69 C68 C67 4.3(5) . . . . ?
C70 C71 C72 C73 -1.3(6) . . . . ?
C19 C18 C20 C29 -150.8(3) . . . . ?
C19 C18 C20 C21 29.8(4) . . . . ?
C19 C18 C17 C12 71.7(3) . . . . ?
C19 C18 C17 C16 -33.4(3) . . . . ?
C19 C15 C13 C12 69.8(3) . . . . ?
C19 C15 C13 C14 -44.0(4) . . . . ?
C19 C15 C16 C17 -55.5(3) . . . . ?
C10 N1 C14 O2 9.1(5) . . . . ?
C10 N1 C14 C13 -170.4(3) . . . . ?
C10 N1 C11 O1 -10.9(5) . . . . ?
C10 N1 C11 C12 169.2(3) . . . . ?
C10 C5 C2 C4 96.7(4) . . . . ?
C10 C5 C2 C3 -144.1(4) . . . . ?
C10 C5 C2 C1 -26.0(5) . . . . ?
C10 C9 C8 C7 1.8(6) . . . . ?
C51 C53 C54 C55 -56.9(3) . . . . ?
C51 C50 C55 C56 70.0(3) . . . . ?
C51 C50 C55 C54 -36.3(4) . . . . ?
C49 N3 C52 O4 -178.8(3) . . . . ?
C49 N3 C52 C51 1.5(3) . . . . ?
C49 N3 C48 C43 -92.3(4) . . . . ?
C49 N3 C48 C47 86.9(4) . . . . ?
C49 C50 C55 C56 -43.8(4) . . . . ?
C49 C50 C55 C54 -150.2(3) . . . . ?
C17 C18 C20 C29 91.2(4) . . . . ?
C17 C18 C20 C21 -88.2(3) . . . . ?
C17 C18 C19 C15 -1.8(3) . . . . ?
C17 C12 C11 O1 66.0(5) . . . . ?
C17 C12 C11 N1 -114.1(3) . . . . ?
C17 C12 C13 C14 121.0(3) . . . . ?
C17 C12 C13 C15 0.6(3) . . . . ?
C28 C29 C30 N2 -96.4(4) . . . . ?
C28 C29 C30 C31 82.1(4) . . . . ?
C28 C23 C22 Br1 -174.1(2) . . . . ?
C28 C23 C22 C21 1.1(5) . . . . ?
C28 C23 C22 Br1A 172.0(5) . . . . ?
C28 C23 C24 C25 0.2(6) . . . . ?
C28 C27 C26 C25 0.4(7) . . . . ?
C6 C5 C2 C4 -84.5(4) . . . . ?
C6 C5 C2 C3 34.6(5) . . . . ?
C6 C5 C2 C1 152.7(4) . . . . ?
C6 C7 C8 C9 -2.6(6) . . . . ?
C52 N3 C49 O3 176.8(3) . . . . ?
C52 N3 C49 C50 -2.3(4) . . . . ?
C52 N3 C48 C43 100.3(4) . . . . ?
C52 N3 C48 C47 -80.5(4) . . . . ?
C52 C51 C53 C57 43.9(4) . . . . ?
C52 C51 C53 C54 150.6(3) . . . . ?
C52 C51 C50 C49 -1.2(3) . . . . ?
C52 C51 C50 C55 -122.1(3) . . . . ?
C5 C10 C9 C8 1.4(6) . . . . ?
C5 C6 C7 C8 0.3(6) . . . . ?
C13 C12 C11 O1 -179.9(3) . . . . ?
C13 C12 C11 N1 0.0(3) . . . . ?
C13 C12 C17 C18 -71.4(3) . . . . ?
C13 C12 C17 C16 35.4(3) . . . . ?
C13 C15 C19 C18 -68.9(3) . . . . ?
C13 C15 C16 C17 57.6(3) . . . . ?
C21 C20 C29 C30 -178.2(3) . . . . ?
C21 C20 C29 C28 0.2(5) . . . . ?
C23 C28 C27 C26 -0.8(6) . . . . ?
C23 C24 C25 C26 -0.6(7) . . . . ?
C22 C23 C24 C25 -176.6(4) . . . . ?
C53 C57 C58 C67 85.2(4) . . . . ?
C53 C57 C58 C59 -94.5(4) . . . . ?
C53 C57 C56 C55 0.7(3) . . . . ?
C53 C51 C52 O4 66.2(4) . . . . ?
C53 C51 C52 N3 -114.1(3) . . . . ?
C53 C51 C50 C49 121.3(3) . . . . ?
C53 C51 C50 C55 0.5(3) . . . . ?
C53 C54 C55 C56 -54.6(3) . . . . ?
C53 C54 C55 C50 57.4(3) . . . . ?
C16 C15 C19 C18 36.1(3) . . . . ?
C16 C15 C13 C12 -36.3(3) . . . . ?
C16 C15 C13 C14 -150.0(3) . . . . ?
C56 C57 C58 C67 -157.5(3) . . . . ?
C56 C57 C58 C59 22.8(4) . . . . ?
C56 C57 C53 C51 70.1(3) . . . . ?
C56 C57 C53 C54 -35.3(3) . . . . ?
C48 N3 C49 O3 8.2(5) . . . . ?
C48 N3 C49 C50 -170.9(3) . . . . ?
C48 N3 C52 O4 -10.3(5) . . . . ?
C48 N3 C52 C51 169.9(3) . . . . ?
C48 C43 C40 C41 146.2(6) . . . . ?
C48 C43 C40 C42 -92.0(8) . . . . ?
C48 C43 C40 C39 34.2(7) . . . . ?
C48 C43 C40 C77 119.3(10) . . . . ?
C48 C43 C40 C79 -10.7(10) . . . . ?
C48 C43 C40 C78 -123.0(8) . . . . ?
C48 C43 C44 C45 0.4(6) . . . . ?
C48 C47 C46 C45 0.5(7) . . . . ?
C9 C10 C5 C6 -3.5(5) . . . . ?
C9 C10 C5 C2 175.3(3) . . . . ?
C38 C31 C30 N2 -178.1(3) . . . . ?
C38 C31 C30 C29 3.5(5) . . . . ?
C38 C31 C34 C33 179.3(3) . . . . ?
C38 C31 C34 C35 -0.1(5) . . . . ?
C38 C37 C36 C35 -0.8(6) . . . . ?
C60 C61 C62 C63 -177.1(4) . . . . ?
C62 C61 C60 Br2 0.7(5) . . . . ?
C62 C61 C60 C59 177.3(3) . . . . ?
C62 C63 C64 C65 0.4(6) . . . . ?
C65 C66 C61 C60 177.5(3) . . . . ?
C65 C66 C61 C62 -0.6(5) . . . . ?
C50 C51 C52 O4 -179.8(3) . . . . ?
C50 C51 C52 N3 0.0(3) . . . . ?
C50 C51 C53 C57 -71.2(3) . . . . ?
C50 C51 C53 C54 35.4(3) . . . . ?
C43 C48 C47 C46 1.2(7) . . . . ?
C75 C74 C73 C72 -179.6(4) . . . . ?
C34 C31 C30 N2 2.8(5) . . . . ?
C34 C31 C30 C29 -175.7(3) . . . . ?
C34 C31 C38 C37 0.0(6) . . . . ?
C34 C33 C32 N2 1.7(6) . . . . ?
C34 C35 C36 C37 0.6(7) . . . . ?
C32 N2 C30 C29 176.8(3) . . . . ?
C32 N2 C30 C31 -1.7(5) . . . . ?
C32 C33 C34 C31 -0.5(6) . . . . ?
C32 C33 C34 C35 178.9(4) . . . . ?
C7 C6 C5 C10 2.7(5) . . . . ?
C7 C6 C5 C2 -176.3(3) . . . . ?
C73 C74 C75 C76 178.1(3) . . . . ?
C36 C35 C34 C31 -0.2(6) . . . . ?
C36 C35 C34 C33 -179.6(4) . . . . ?
C27 C28 C23 C22 177.6(3) . . . . ?
C27 C28 C23 C24 0.5(5) . . . . ?
C47 C48 C43 C40 177.0(4) . . . . ?
C47 C48 C43 C44 -1.6(6) . . . . ?
C40 C43 C44 C45 -178.3(4) . . . . ?
C24 C23 C22 Br1 2.8(5) . . . . ?
C24 C23 C22 C21 178.0(3) . . . . ?
C24 C23 C22 Br1A -11.2(7) . . . . ?
C24 C25 C26 C27 0.3(7) . . . . ?
C44 C43 C40 C41 -35.2(7) . . . . ?
C44 C43 C40 C42 86.5(8) . . . . ?
C44 C43 C40 C39 -147.3(6) . . . . ?
C44 C43 C40 C77 -62.1(10) . . . . ?
C44 C43 C40 C79 167.8(10) . . . . ?
C44 C43 C40 C78 55.6(8) . . . . ?
C44 C45 C46 C47 -1.6(7) . . . . ?
C46 C45 C44 C43 1.2(7) . . . . ?
